data_7152107
loop_
_publ_author_name
'Milne, Mark'
'Chicas, Kirby'
'Li, Alex'
'Bartha, Robert'
'Hudson, Robert H. E.'

_publ_section_title
;
 ParaCEST MRI contrast agents capable of derivatization via"click"
 chemistry.
;
_journal_issue 2
_journal_name_full 'Organic &amp; biomolecular chemistry'
_journal_page_first 287
_journal_page_last 292
_journal_paper_doi 10.1039/c1ob06162c
_journal_volume 10
_journal_year 2012
_chemical_formula_moiety 'C28 H42 Dy N8 O5, C3 H6 O, 4(H2 O), 2(Cl H), Cl'
_chemical_formula_sum 'C31 H58 Cl3 Dy N8 O10'
_chemical_formula_weight 971.70
_chemical_name_systematic
;
?
;
_space_group_IT_number 2
_symmetry_cell_setting triclinic
_symmetry_space_group_name_Hall '-P 1'
_symmetry_space_group_name_H-M 'P -1'
_atom_sites_solution_hydrogens geom
_atom_sites_solution_primary direct
_atom_sites_solution_secondary difmap
_audit_creation_method SHELXL-97
_cell_angle_alpha 113.395(3)
_cell_angle_beta 103.121(3)
_cell_angle_gamma 99.252(2)
_cell_formula_units_Z 2
_cell_length_a 10.8844(4)
_cell_length_b 14.3626(6)
_cell_length_c 15.4658(10)
_cell_measurement_reflns_used 9691
_cell_measurement_temperature 150(2)
_cell_measurement_theta_max 24.99
_cell_measurement_theta_min 2.19
_cell_volume 2074.15(19)
_computing_cell_refinement 'Bruker SAINT'
_computing_data_collection 'Bruker APEX2'
_computing_data_reduction 'Bruker SAINT'
_computing_molecular_graphics 'Bruker SHELXTL'
_computing_publication_material 'Bruker SHELXTL'
_computing_structure_refinement 'SHELXL-97 (Sheldrick, 1997)'
_computing_structure_solution 'SHELXS-97 (Sheldrick, 1990)'
_diffrn_ambient_temperature 150(2)
_diffrn_measured_fraction_theta_full 1.000
_diffrn_measured_fraction_theta_max 1.000
_diffrn_measurement_device_type 'Bruker APEX-II CCD'
_diffrn_measurement_method '\f and \w scans'
_diffrn_radiation_monochromator graphite
_diffrn_radiation_source 'fine-focus sealed tube'
_diffrn_radiation_type MoK\a
_diffrn_radiation_wavelength 0.71073
_diffrn_reflns_av_R_equivalents 0.0682
_diffrn_reflns_av_sigmaI/netI 0.0218
_diffrn_reflns_limit_h_max 15
_diffrn_reflns_limit_h_min -15
_diffrn_reflns_limit_k_max 20
_diffrn_reflns_limit_k_min -20
_diffrn_reflns_limit_l_max 21
_diffrn_reflns_limit_l_min -21
_diffrn_reflns_number 286221
_diffrn_reflns_theta_full 30.03
_diffrn_reflns_theta_max 30.03
_diffrn_reflns_theta_min 1.51
_diffrn_standards_number 0
_exptl_absorpt_coefficient_mu 2.055
_exptl_absorpt_correction_T_max 0.9223
_exptl_absorpt_correction_T_min 0.8611
_exptl_absorpt_correction_type multi-scan
_exptl_crystal_colour colourless
_exptl_crystal_density_diffrn 1.556
_exptl_crystal_density_method 'not measured'
_exptl_crystal_description block
_exptl_crystal_F_000 994
_exptl_crystal_size_max 0.08
_exptl_crystal_size_mid 0.06
_exptl_crystal_size_min 0.04
_refine_diff_density_max 1.395
_refine_diff_density_min -1.146
_refine_diff_density_rms 0.090
_refine_ls_extinction_method none
_refine_ls_goodness_of_fit_ref 1.056
_refine_ls_hydrogen_treatment mixed
_refine_ls_matrix_type full
_refine_ls_number_parameters 516
_refine_ls_number_reflns 12145
_refine_ls_number_restraints 17
_refine_ls_restrained_S_all 1.056
_refine_ls_R_factor_all 0.0289
_refine_ls_R_factor_gt 0.0237
_refine_ls_shift/su_max 0.002
_refine_ls_shift/su_mean 0.000
_refine_ls_structure_factor_coef Fsqd
_refine_ls_weighting_details 'calc w=1/[\s^2^(Fo^2^)+(0.0303P)^2^+2.0704P] where P=(Fo^2^+2Fc^2^)/3'
_refine_ls_weighting_scheme calc
_refine_ls_wR_factor_gt 0.0593
_refine_ls_wR_factor_ref 0.0620
_reflns_number_gt 11022
_reflns_number_total 12145
_reflns_threshold_expression >2sigma(I)
_cod_data_source_file c1ob06162c.txt
_cod_data_source_block b10070p-1
_cod_depositor_comments
;
The following automatic conversions were performed:

'_symmetry_cell_setting' value 'Triclinic' changed to 'triclinic'
according to /home/saulius/struct/CIF-dictionaries/cif_core.dic
dictionary named 'cif_core.dic' version 2.4.1 from 2010-06-29.

Automatic conversion script
Id: cif_fix_values 1715 2011-07-08 13:25:40Z adriana 
;
_cod_original_cell_volume 2074.15(18)
_cod_original_sg_symbol_H-M P-1
_cod_database_code 7152107

loop_
_symmetry_equiv_pos_as_xyz
'x, y, z'
'-x, -y, -z'

loop_
_atom_site_label
_atom_site_type_symbol
_atom_site_fract_x
_atom_site_fract_y
_atom_site_fract_z
_atom_site_U_iso_or_equiv
_atom_site_adp_type
_atom_site_occupancy
_atom_site_symmetry_multiplicity
_atom_site_calc_flag
_atom_site_refinement_flags
Dy1 Dy 0.382913(9) 0.370326(7) 0.265321(6) 0.01340(3) Uani 1 1 d .
Cl1 Cl 0.96258(6) 0.36513(5) 0.54814(5) 0.03045(12) Uani 1 1 d .
Cl2 Cl 0.02186(6) 0.66258(5) 0.12561(5) 0.03178(12) Uani 1 1 d D
H2G H -0.049(3) 0.643(3) 0.164(2) 0.048 Uiso 1 1 d D
Cl3 Cl 0.43811(7) 0.85228(5) 0.16404(5) 0.03767(14) Uani 1 1 d D
H3G H 0.533(2) 0.831(3) 0.179(3) 0.057 Uiso 1 1 d D
O7S O 0.2723(2) 0.82980(14) 0.30139(13) 0.0330(4) Uani 1 1 d D
H7E H 0.319(3) 0.844(3) 0.270(2) 0.049 Uiso 1 1 d D
H7F H 0.2030(18) 0.788(2) 0.2569(18) 0.049 Uiso 1 1 d D
O1 O 0.33218(14) 0.32901(11) 0.38806(10) 0.0171(3) Uani 1 1 d .
O4 O 0.50840(15) 0.24928(11) 0.25034(11) 0.0196(3) Uani 1 1 d .
O8S O 0.81104(17) 0.42499(16) 0.38867(15) 0.0335(4) Uani 1 1 d D
H8F H 0.852(3) 0.403(2) 0.425(2) 0.050 Uiso 1 1 d D
H8E H 0.865(3) 0.4770(18) 0.395(3) 0.050 Uiso 1 1 d D
N6 N 0.69344(19) 0.46398(15) 0.14639(14) 0.0237(4) Uani 1 1 d .
H6 H 0.7149 0.4299 0.0932 0.028 Uiso 1 1 calc R
O9S O 0.0603(3) 0.8688(2) 0.08986(18) 0.0521(6) Uani 1 1 d D
H9E H 0.089(4) 0.820(3) 0.092(3) 0.078 Uiso 1 1 d D
H9F H 0.022(4) 0.888(3) 0.132(3) 0.078 Uiso 1 1 d D
O10S O 0.2200(3) 0.6463(2) 0.00906(19) 0.0615(7) Uani 1 1 d D
H10E H 0.275(3) 0.702(2) 0.053(3) 0.092 Uiso 1 1 d D
H10F H 0.157(3) 0.643(3) 0.030(3) 0.092 Uiso 1 1 d D
O3 O 0.55405(15) 0.46033(11) 0.23418(11) 0.0191(3) Uani 1 1 d .
O2 O 0.37256(14) 0.54332(11) 0.37135(10) 0.0174(3) Uani 1 1 d .
N4 N 0.34924(18) 0.70445(14) 0.39299(13) 0.0194(3) Uani 1 1 d .
H4 H 0.3324 0.7456 0.3649 0.023 Uiso 1 1 calc R
O5 O 0.57545(15) 0.44957(12) 0.41283(11) 0.0189(3) Uani 1 1 d D
H5F H 0.6422(18) 0.438(2) 0.4000(19) 0.028 Uiso 1 1 d D
H5E H 0.574(3) 0.440(2) 0.4611(14) 0.028 Uiso 1 1 d D
O6 O 0.9259(3) 0.9841(3) 0.2309(2) 0.0746(8) Uani 1 1 d .
N1 N 0.20106(18) 0.31231(14) 0.47803(13) 0.0196(3) Uani 1 1 d .
H1 H 0.1251 0.3152 0.4881 0.023 Uiso 1 1 calc R
C4 C 0.2910(3) 0.0801(2) 0.4405(2) 0.0357(6) Uani 1 1 d .
H4A H 0.2901 0.0084 0.4060 0.043 Uiso 1 1 calc R
N2 N 0.13523(17) 0.35310(13) 0.25769(12) 0.0171(3) Uani 1 1 d .
N3 N 0.27414(18) 0.46122(13) 0.16535(12) 0.0179(3) Uani 1 1 d .
N5 N 0.37687(17) 0.27738(13) 0.07889(13) 0.0180(3) Uani 1 1 d .
N7 N 0.24008(17) 0.17073(13) 0.17370(12) 0.0171(3) Uani 1 1 d .
N8 N 0.53197(19) 0.08531(15) 0.20829(15) 0.0241(4) Uani 1 1 d .
H8 H 0.4938 0.0184 0.1892 0.029 Uiso 1 1 calc R
C10 C 0.3760(2) 0.74596(17) 0.50080(15) 0.0208(4) Uani 1 1 d .
H10A H 0.3033 0.7089 0.5142 0.025 Uiso 1 1 calc R
H10B H 0.4580 0.7330 0.5307 0.025 Uiso 1 1 calc R
C1 C 0.2286(2) 0.33681(15) 0.40987(15) 0.0173(4) Uani 1 1 d .
C2 C 0.2939(2) 0.28029(18) 0.53746(16) 0.0231(4) Uani 1 1 d .
H2A H 0.2721 0.2906 0.5988 0.028 Uiso 1 1 calc R
H2B H 0.3837 0.3263 0.5574 0.028 Uiso 1 1 calc R
C3 C 0.2922(2) 0.16973(19) 0.48370(18) 0.0263(4) Uani 1 1 d .
C5 C 0.1319(2) 0.37865(17) 0.35943(15) 0.0194(4) Uani 1 1 d .
H5A H 0.0422 0.3472 0.3563 0.023 Uiso 1 1 calc R
H5B H 0.1536 0.4563 0.3988 0.023 Uiso 1 1 calc R
C6 C 0.0837(2) 0.42877(17) 0.22567(16) 0.0203(4) Uani 1 1 d .
H6A H 0.1160 0.5004 0.2825 0.024 Uiso 1 1 calc R
H6B H -0.0135 0.4073 0.2049 0.024 Uiso 1 1 calc R
C7 C 0.1272(2) 0.43143(18) 0.14031(15) 0.0217(4) Uani 1 1 d .
H7A H 0.0890 0.3609 0.0820 0.026 Uiso 1 1 calc R
H7B H 0.0928 0.4829 0.1217 0.026 Uiso 1 1 calc R
C13 C 0.3056(2) 0.43246(17) 0.07029(15) 0.0210(4) Uani 1 1 d .
H13A H 0.3970 0.4723 0.0848 0.025 Uiso 1 1 calc R
H13B H 0.2461 0.4524 0.0263 0.025 Uiso 1 1 calc R
C14 C 0.2905(2) 0.31475(17) 0.01750(15) 0.0223(4) Uani 1 1 d .
H14A H 0.1977 0.2756 -0.0003 0.027 Uiso 1 1 calc R
H14B H 0.3115 0.2983 -0.0450 0.027 Uiso 1 1 calc R
C20 C 0.3272(2) 0.15977(16) 0.03337(15) 0.0205(4) Uani 1 1 d .
H20A H 0.3986 0.1310 0.0549 0.025 Uiso 1 1 calc R
H20B H 0.3005 0.1303 -0.0400 0.025 Uiso 1 1 calc R
C21 C 0.2111(2) 0.12598(16) 0.06336(15) 0.0208(4) Uani 1 1 d .
H21A H 0.1369 0.1486 0.0355 0.025 Uiso 1 1 calc R
H21B H 0.1831 0.0479 0.0339 0.025 Uiso 1 1 calc R
C22 C 0.3184(2) 0.11226(16) 0.21263(16) 0.0197(4) Uani 1 1 d .
H22A H 0.2857 0.0359 0.1660 0.024 Uiso 1 1 calc R
H22B H 0.3093 0.1217 0.2776 0.024 Uiso 1 1 calc R
C23 C 0.4612(2) 0.15315(16) 0.22472(15) 0.0186(4) Uani 1 1 d .
C24 C 0.6720(2) 0.1180(2) 0.22089(19) 0.0287(5) Uani 1 1 d .
H24A H 0.7151 0.0677 0.2353 0.034 Uiso 1 1 calc R
H24B H 0.7132 0.1887 0.2784 0.034 Uiso 1 1 calc R
C25 C 0.6930(2) 0.12161(18) 0.13155(19) 0.0277(5) Uani 1 1 d .
C26 C 0.7093(3) 0.1257(2) 0.0597(2) 0.0342(5) Uani 1 1 d .
H26 H 0.7223 0.1289 0.0022 0.041 Uiso 1 1 calc R
C27 C 0.1127(2) 0.15853(16) 0.19397(16) 0.0209(4) Uani 1 1 d .
H27A H 0.1275 0.1627 0.2611 0.025 Uiso 1 1 calc R
H27B H 0.0522 0.0882 0.1450 0.025 Uiso 1 1 calc R
C28 C 0.0505(2) 0.24384(17) 0.18776(17) 0.0221(4) Uani 1 1 d .
H28A H 0.0301 0.2357 0.1190 0.027 Uiso 1 1 calc R
H28B H -0.0334 0.2337 0.2021 0.027 Uiso 1 1 calc R
C15 C 0.5141(2) 0.30658(17) 0.07946(16) 0.0226(4) Uani 1 1 d .
H15A H 0.5134 0.3016 0.0136 0.027 Uiso 1 1 calc R
H15B H 0.5592 0.2559 0.0909 0.027 Uiso 1 1 calc R
C16 C 0.5891(2) 0.41683(17) 0.15874(16) 0.0199(4) Uani 1 1 d .
C17 C 0.7749(2) 0.57121(19) 0.21833(18) 0.0270(5) Uani 1 1 d .
H17A H 0.8556 0.5876 0.2016 0.032 Uiso 1 1 calc R
H17B H 0.8011 0.5758 0.2859 0.032 Uiso 1 1 calc R
C18 C 0.7017(3) 0.6482(2) 0.21692(19) 0.0326(5) Uani 1 1 d .
C19 C 0.6414(3) 0.7104(2) 0.2152(2) 0.0421(7) Uani 1 1 d .
H19 H 0.5935 0.7599 0.2138 0.051 Uiso 1 1 calc R
C8 C 0.3289(2) 0.57718(16) 0.22812(15) 0.0208(4) Uani 1 1 d .
H8A H 0.2681 0.6135 0.2058 0.025 Uiso 1 1 calc R
H8B H 0.4140 0.6012 0.2197 0.025 Uiso 1 1 calc R
C9 C 0.3496(2) 0.60748(16) 0.33707(15) 0.0179(4) Uani 1 1 d .
C11 C 0.3893(2) 0.85960(19) 0.54593(17) 0.0271(5) Uani 1 1 d .
C12 C 0.4027(3) 0.9517(2) 0.5824(2) 0.0426(7) Uani 1 1 d .
H12 H 0.4135 1.0257 0.6117 0.051 Uiso 1 1 calc R
C29 C 0.9640(4) 0.8908(3) 0.3273(3) 0.0643(10) Uani 1 1 d .
H29A H 0.9648 0.8353 0.2650 0.096 Uiso 1 1 calc R
H29B H 0.8945 0.8633 0.3488 0.096 Uiso 1 1 calc R
H29C H 1.0492 0.9134 0.3787 0.096 Uiso 1 1 calc R
C30 C 0.9385(3) 0.9836(3) 0.3112(3) 0.0539(8) Uani 1 1 d .
C31 C 0.9308(4) 1.0740(3) 0.3974(3) 0.0771(14) Uani 1 1 d .
H31A H 0.9438 1.1370 0.3865 0.116 Uiso 1 1 calc R
H31B H 0.9992 1.0869 0.4576 0.116 Uiso 1 1 calc R
H31C H 0.8442 1.0579 0.4053 0.116 Uiso 1 1 calc R

loop_
_atom_site_aniso_label
_atom_site_aniso_U_11
_atom_site_aniso_U_22
_atom_site_aniso_U_33
_atom_site_aniso_U_23
_atom_site_aniso_U_13
_atom_site_aniso_U_12
Dy1 0.01320(5) 0.01382(4) 0.01257(4) 0.00440(3) 0.00538(3) 0.00459(3)
Cl1 0.0236(3) 0.0367(3) 0.0363(3) 0.0162(2) 0.0166(2) 0.0125(2)
Cl2 0.0300(3) 0.0352(3) 0.0305(3) 0.0151(2) 0.0108(2) 0.0078(2)
Cl3 0.0513(4) 0.0240(3) 0.0328(3) 0.0109(2) 0.0111(3) 0.0066(3)
O7S 0.0399(11) 0.0266(8) 0.0275(9) 0.0116(7) 0.0035(8) 0.0093(8)
O1 0.0156(7) 0.0190(6) 0.0175(6) 0.0073(5) 0.0074(5) 0.0063(5)
O4 0.0189(7) 0.0165(6) 0.0215(7) 0.0061(6) 0.0070(6) 0.0059(5)
O8S 0.0194(8) 0.0387(10) 0.0383(10) 0.0145(8) 0.0075(7) 0.0080(7)
N6 0.0245(9) 0.0256(9) 0.0228(9) 0.0089(7) 0.0145(7) 0.0068(7)
O9S 0.0472(14) 0.0571(15) 0.0435(13) 0.0283(12) -0.0007(10) -0.0004(11)
O10S 0.0572(15) 0.0479(13) 0.0508(14) -0.0047(11) 0.0348(12) -0.0120(11)
O3 0.0214(7) 0.0206(7) 0.0173(7) 0.0080(6) 0.0105(6) 0.0066(6)
O2 0.0176(7) 0.0173(6) 0.0179(6) 0.0075(5) 0.0057(5) 0.0070(5)
N4 0.0231(9) 0.0180(8) 0.0165(8) 0.0067(6) 0.0063(7) 0.0074(7)
O5 0.0163(7) 0.0226(7) 0.0168(7) 0.0077(6) 0.0054(6) 0.0059(6)
O6 0.080(2) 0.084(2) 0.079(2) 0.0472(18) 0.0358(17) 0.0288(17)
N1 0.0195(8) 0.0234(8) 0.0208(8) 0.0108(7) 0.0119(7) 0.0091(7)
C4 0.0372(14) 0.0305(12) 0.0449(15) 0.0188(11) 0.0167(12) 0.0139(11)
N2 0.0151(8) 0.0190(8) 0.0165(7) 0.0066(6) 0.0049(6) 0.0063(6)
N3 0.0207(8) 0.0184(8) 0.0138(7) 0.0061(6) 0.0056(6) 0.0065(6)
N5 0.0195(8) 0.0172(7) 0.0162(7) 0.0051(6) 0.0076(6) 0.0065(6)
N7 0.0157(8) 0.0180(7) 0.0161(7) 0.0058(6) 0.0052(6) 0.0056(6)
N8 0.0234(9) 0.0210(8) 0.0289(9) 0.0101(7) 0.0093(8) 0.0103(7)
C10 0.0218(10) 0.0213(9) 0.0173(9) 0.0065(8) 0.0070(8) 0.0059(8)
C1 0.0169(9) 0.0155(8) 0.0162(8) 0.0040(7) 0.0058(7) 0.0043(7)
C2 0.0264(11) 0.0269(10) 0.0196(9) 0.0114(8) 0.0094(8) 0.0110(9)
C3 0.0248(11) 0.0301(11) 0.0303(11) 0.0170(10) 0.0119(9) 0.0107(9)
C5 0.0179(9) 0.0232(9) 0.0202(9) 0.0095(8) 0.0101(8) 0.0091(8)
C6 0.0166(9) 0.0235(9) 0.0210(9) 0.0092(8) 0.0054(8) 0.0096(8)
C7 0.0206(10) 0.0265(10) 0.0178(9) 0.0100(8) 0.0036(8) 0.0094(8)
C13 0.0285(11) 0.0232(9) 0.0149(9) 0.0097(8) 0.0086(8) 0.0107(8)
C14 0.0310(12) 0.0223(10) 0.0138(9) 0.0067(8) 0.0080(8) 0.0108(9)
C20 0.0254(11) 0.0173(9) 0.0152(9) 0.0033(7) 0.0071(8) 0.0070(8)
C21 0.0214(10) 0.0178(9) 0.0174(9) 0.0040(7) 0.0043(8) 0.0035(8)
C22 0.0207(10) 0.0181(9) 0.0211(9) 0.0084(8) 0.0081(8) 0.0067(8)
C23 0.0217(10) 0.0179(9) 0.0159(8) 0.0065(7) 0.0067(7) 0.0067(8)
C24 0.0216(11) 0.0322(12) 0.0316(12) 0.0119(10) 0.0077(9) 0.0137(9)
C25 0.0188(10) 0.0242(10) 0.0357(12) 0.0096(9) 0.0069(9) 0.0082(8)
C26 0.0326(13) 0.0331(13) 0.0361(13) 0.0122(11) 0.0130(11) 0.0133(11)
C27 0.0160(9) 0.0189(9) 0.0224(10) 0.0053(8) 0.0063(8) 0.0017(7)
C28 0.0133(9) 0.0213(9) 0.0246(10) 0.0055(8) 0.0035(8) 0.0026(7)
C15 0.0262(11) 0.0216(9) 0.0223(10) 0.0073(8) 0.0146(9) 0.0093(8)
C16 0.0208(10) 0.0224(9) 0.0201(9) 0.0105(8) 0.0093(8) 0.0092(8)
C17 0.0246(11) 0.0289(11) 0.0251(11) 0.0102(9) 0.0113(9) 0.0017(9)
C18 0.0389(14) 0.0324(12) 0.0257(11) 0.0137(10) 0.0125(10) 0.0033(11)
C19 0.0532(18) 0.0432(15) 0.0383(15) 0.0246(13) 0.0181(13) 0.0134(14)
C8 0.0283(11) 0.0170(9) 0.0178(9) 0.0073(7) 0.0079(8) 0.0086(8)
C9 0.0151(9) 0.0183(9) 0.0182(9) 0.0060(7) 0.0053(7) 0.0048(7)
C11 0.0322(12) 0.0254(11) 0.0184(10) 0.0051(8) 0.0072(9) 0.0085(9)
C12 0.0586(19) 0.0271(12) 0.0295(13) 0.0040(10) 0.0076(13) 0.0128(12)
C29 0.065(2) 0.0462(19) 0.076(3) 0.0238(19) 0.025(2) 0.0087(17)
C30 0.0353(16) 0.054(2) 0.069(2) 0.0256(18) 0.0184(16) 0.0085(14)
C31 0.045(2) 0.067(3) 0.080(3) 0.001(2) 0.008(2) 0.0197(19)

loop_
_atom_type_symbol
_atom_type_description
_atom_type_scat_dispersion_real
_atom_type_scat_dispersion_imag
_atom_type_scat_source
C C 0.0033 0.0016 'International Tables Vol C Tables 4.2.6.8 and 6.1.1.4'
H H 0.0000 0.0000 'International Tables Vol C Tables 4.2.6.8 and 6.1.1.4'
N N 0.0061 0.0033 'International Tables Vol C Tables 4.2.6.8 and 6.1.1.4'
O O 0.0106 0.0060 'International Tables Vol C Tables 4.2.6.8 and 6.1.1.4'
Cl Cl 0.1484 0.1585 'International Tables Vol C Tables 4.2.6.8 and 6.1.1.4'
Dy Dy -0.1892 4.4098 'International Tables Vol C Tables 4.2.6.8 and 6.1.1.4'

loop_
_geom_angle_atom_site_label_1
_geom_angle_atom_site_label_2
_geom_angle_atom_site_label_3
_geom_angle
O3 Dy1 O1 142.41(5)
O3 Dy1 O4 82.93(5)
O1 Dy1 O4 85.31(5)
O3 Dy1 O2 85.75(5)
O1 Dy1 O2 83.13(5)
O4 Dy1 O2 143.96(5)
O3 Dy1 O5 71.45(5)
O1 Dy1 O5 70.96(5)
O4 Dy1 O5 71.90(5)
O2 Dy1 O5 72.06(5)
O3 Dy1 N3 74.31(5)
O1 Dy1 N3 131.92(5)
O4 Dy1 N3 139.87(5)
O2 Dy1 N3 67.35(5)
O5 Dy1 N3 127.93(5)
O3 Dy1 N5 67.22(5)
O1 Dy1 N5 140.52(5)
O4 Dy1 N5 71.62(5)
O2 Dy1 N5 133.53(5)
O5 Dy1 N5 127.11(5)
N3 Dy1 N5 69.21(5)
O3 Dy1 N2 142.09(5)
O1 Dy1 N2 66.85(5)
O4 Dy1 N2 131.78(5)
O2 Dy1 N2 73.13(5)
O5 Dy1 N2 127.45(5)
N3 Dy1 N2 68.63(5)
N5 Dy1 N2 105.41(5)
O3 Dy1 N7 131.78(5)
O1 Dy1 N7 73.29(5)
O4 Dy1 N7 66.28(5)
O2 Dy1 N7 140.19(5)
O5 Dy1 N7 126.18(5)
N3 Dy1 N7 105.89(5)
N5 Dy1 N7 68.24(5)
N2 Dy1 N7 68.27(5)
H7E O7S H7F 103(2)
C1 O1 Dy1 123.29(13)
C23 O4 Dy1 123.90(13)
H8F O8S H8E 105(2)
C16 N6 C17 122.15(18)
C16 N6 H6 118.9
C17 N6 H6 118.9
H9E O9S H9F 109(2)
H10E O10S H10F 104(2)
C16 O3 Dy1 122.39(13)
C9 O2 Dy1 120.99(13)
C9 N4 C10 121.98(18)
C9 N4 H4 119.0
C10 N4 H4 119.0
Dy1 O5 H5F 112.4(19)
Dy1 O5 H5E 120(2)
H5F O5 H5E 108(2)
C1 N1 C2 121.48(18)
C1 N1 H1 119.3
C2 N1 H1 119.3
C3 C4 H4A 180.0
C5 N2 C28 109.67(17)
C5 N2 C6 109.32(15)
C28 N2 C6 108.77(16)
C5 N2 Dy1 106.59(12)
C28 N2 Dy1 111.16(12)
C6 N2 Dy1 111.30(12)
C8 N3 C13 108.57(16)
C8 N3 C7 109.56(16)
C13 N3 C7 108.17(16)
C8 N3 Dy1 107.29(12)
C13 N3 Dy1 111.25(12)
C7 N3 Dy1 111.94(12)
C15 N5 C20 108.90(16)
C15 N5 C14 110.40(17)
C20 N5 C14 108.06(16)
C15 N5 Dy1 106.44(12)
C20 N5 Dy1 112.68(12)
C14 N5 Dy1 110.35(11)
C22 N7 C27 109.46(16)
C22 N7 C21 109.85(16)
C27 N7 C21 108.04(16)
C22 N7 Dy1 106.49(12)
C27 N7 Dy1 111.70(12)
C21 N7 Dy1 111.29(12)
C23 N8 C24 122.05(19)
C23 N8 H8 119.0
C24 N8 H8 119.0
C11 C10 N4 110.18(18)
C11 C10 H10A 109.6
N4 C10 H10A 109.6
C11 C10 H10B 109.6
N4 C10 H10B 109.6
H10A C10 H10B 108.1
O1 C1 N1 122.51(19)
O1 C1 C5 120.16(18)
N1 C1 C5 117.31(18)
N1 C2 C3 112.67(19)
N1 C2 H2A 109.1
C3 C2 H2A 109.1
N1 C2 H2B 109.1
C3 C2 H2B 109.1
H2A C2 H2B 107.8
C4 C3 C2 179.7(3)
N2 C5 C1 110.87(16)
N2 C5 H5A 109.5
C1 C5 H5A 109.5
N2 C5 H5B 109.5
C1 C5 H5B 109.5
H5A C5 H5B 108.1
N2 C6 C7 111.08(17)
N2 C6 H6A 109.4
C7 C6 H6A 109.4
N2 C6 H6B 109.4
C7 C6 H6B 109.4
H6A C6 H6B 108.0
N3 C7 C6 112.66(17)
N3 C7 H7A 109.1
C6 C7 H7A 109.1
N3 C7 H7B 109.1
C6 C7 H7B 109.1
H7A C7 H7B 107.8
N3 C13 C14 110.93(17)
N3 C13 H13A 109.5
C14 C13 H13A 109.5
N3 C13 H13B 109.5
C14 C13 H13B 109.5
H13A C13 H13B 108.0
N5 C14 C13 113.14(17)
N5 C14 H14A 109.0
C13 C14 H14A 109.0
N5 C14 H14B 109.0
C13 C14 H14B 109.0
H14A C14 H14B 107.8
N5 C20 C21 111.28(16)
N5 C20 H20A 109.4
C21 C20 H20A 109.4
N5 C20 H20B 109.4
C21 C20 H20B 109.4
H20A C20 H20B 108.0
N7 C21 C20 113.42(17)
N7 C21 H21A 108.9
C20 C21 H21A 108.9
N7 C21 H21B 108.9
C20 C21 H21B 108.9
H21A C21 H21B 107.7
N7 C22 C23 109.50(16)
N7 C22 H22A 109.8
C23 C22 H22A 109.8
N7 C22 H22B 109.8
C23 C22 H22B 109.8
H22A C22 H22B 108.2
O4 C23 N8 122.4(2)
O4 C23 C22 119.55(18)
N8 C23 C22 118.03(18)
N8 C24 C25 111.7(2)
N8 C24 H24A 109.3
C25 C24 H24A 109.3
N8 C24 H24B 109.3
C25 C24 H24B 109.3
H24A C24 H24B 107.9
C26 C25 C24 179.1(3)
C25 C26 H26 180.0
N7 C27 C28 110.95(17)
N7 C27 H27A 109.4
C28 C27 H27A 109.4
N7 C27 H27B 109.4
C28 C27 H27B 109.4
H27A C27 H27B 108.0
N2 C28 C27 113.60(17)
N2 C28 H28A 108.8
C27 C28 H28A 108.8
N2 C28 H28B 108.8
C27 C28 H28B 108.8
H28A C28 H28B 107.7
N5 C15 C16 111.91(16)
N5 C15 H15A 109.2
C16 C15 H15A 109.2
N5 C15 H15B 109.2
C16 C15 H15B 109.2
H15A C15 H15B 107.9
O3 C16 N6 122.3(2)
O3 C16 C15 120.85(19)
N6 C16 C15 116.88(18)
N6 C17 C18 110.2(2)
N6 C17 H17A 109.6
C18 C17 H17A 109.6
N6 C17 H17B 109.6
C18 C17 H17B 109.6
H17A C17 H17B 108.1
C19 C18 C17 179.5(4)
C18 C19 H19 180.0
N3 C8 C9 111.74(17)
N3 C8 H8A 109.3
C9 C8 H8A 109.3
N3 C8 H8B 109.3
C9 C8 H8B 109.3
H8A C8 H8B 107.9
O2 C9 N4 123.08(19)
O2 C9 C8 120.36(17)
N4 C9 C8 116.46(18)
C12 C11 C10 178.6(3)
C11 C12 H12 180.0
C30 C29 H29A 109.5
C30 C29 H29B 109.5
H29A C29 H29B 109.5
C30 C29 H29C 109.5
H29A C29 H29C 109.5
H29B C29 H29C 109.5
O6 C30 C31 121.9(4)
O6 C30 C29 121.4(4)
C31 C30 C29 116.7(4)
C30 C31 H31A 109.5
C30 C31 H31B 109.5
H31A C31 H31B 109.5
C30 C31 H31C 109.5
H31A C31 H31C 109.5
H31B C31 H31C 109.5

loop_
_geom_bond_atom_site_label_1
_geom_bond_atom_site_label_2
_geom_bond_distance
Dy1 O3 2.3452(15)
Dy1 O1 2.3506(14)
Dy1 O4 2.3514(14)
Dy1 O2 2.4112(14)
Dy1 O5 2.4274(15)
Dy1 N3 2.6010(17)
Dy1 N5 2.6322(17)
Dy1 N2 2.6383(17)
Dy1 N7 2.6427(17)
Cl2 H2G 1.138(10)
Cl3 H3G 1.124(10)
O7S H7E 0.829(10)
O7S H7F 0.831(10)
O1 C1 1.257(2)
O4 C23 1.254(2)
O8S H8F 0.824(10)
O8S H8E 0.826(10)
N6 C16 1.319(3)
N6 C17 1.466(3)
N6 H6 0.8800
O9S H9E 0.823(10)
O9S H9F 0.825(10)
O10S H10E 0.827(10)
O10S H10F 0.821(10)
O3 C16 1.264(2)
O2 C9 1.263(2)
N4 C9 1.317(3)
N4 C10 1.468(3)
N4 H4 0.8800
O5 H5F 0.822(9)
O5 H5E 0.816(9)
O6 C30 1.220(5)
N1 C1 1.315(3)
N1 C2 1.463(3)
N1 H1 0.8800
C4 C3 1.189(4)
C4 H4A 0.9500
N2 C5 1.478(3)
N2 C28 1.489(3)
N2 C6 1.496(3)
N3 C8 1.485(3)
N3 C13 1.497(3)
N3 C7 1.503(3)
N5 C15 1.482(3)
N5 C20 1.493(3)
N5 C14 1.495(3)
N7 C22 1.481(3)
N7 C27 1.488(3)
N7 C21 1.498(3)
N8 C23 1.320(3)
N8 C24 1.464(3)
N8 H8 0.8800
C10 C11 1.465(3)
C10 H10A 0.9900
C10 H10B 0.9900
C1 C5 1.510(3)
C2 C3 1.466(3)
C2 H2A 0.9900
C2 H2B 0.9900
C5 H5A 0.9900
C5 H5B 0.9900
C6 C7 1.512(3)
C6 H6A 0.9900
C6 H6B 0.9900
C7 H7A 0.9900
C7 H7B 0.9900
C13 C14 1.518(3)
C13 H13A 0.9900
C13 H13B 0.9900
C14 H14A 0.9900
C14 H14B 0.9900
C20 C21 1.516(3)
C20 H20A 0.9900
C20 H20B 0.9900
C21 H21A 0.9900
C21 H21B 0.9900
C22 C23 1.510(3)
C22 H22A 0.9900
C22 H22B 0.9900
C24 C25 1.470(4)
C24 H24A 0.9900
C24 H24B 0.9900
C25 C26 1.186(4)
C26 H26 0.9500
C27 C28 1.516(3)
C27 H27A 0.9900
C27 H27B 0.9900
C28 H28A 0.9900
C28 H28B 0.9900
C15 C16 1.505(3)
C15 H15A 0.9900
C15 H15B 0.9900
C17 C18 1.467(4)
C17 H17A 0.9900
C17 H17B 0.9900
C18 C19 1.195(4)
C19 H19 0.9500
C8 C9 1.514(3)
C8 H8A 0.9900
C8 H8B 0.9900
C11 C12 1.182(4)
C12 H12 0.9500
C29 C30 1.506(5)
C29 H29A 0.9800
C29 H29B 0.9800
C29 H29C 0.9800
C30 C31 1.477(5)
C31 H31A 0.9800
C31 H31B 0.9800
C31 H31C 0.9800

loop_
_geom_hbond_atom_site_label_D
_geom_hbond_atom_site_label_H
_geom_hbond_atom_site_label_A
_geom_hbond_distance_DH
_geom_hbond_distance_HA
_geom_hbond_distance_DA
_geom_hbond_angle_DHA
_geom_hbond_site_symmetry_A
N6 H6 O10S 0.88 1.89 2.768(3) 171.9 2_665
O9S H9F O6 0.825(10) 2.210(15) 3.000(4) 160(4) 1_455
N4 H4 O7S 0.88 1.94 2.815(3) 172.7 .
O5 H5F O8S 0.822(9) 1.915(11) 2.732(2) 172(3) .
N8 H8 Cl3 0.88 2.21 3.079(2) 167.5 1_545
